data_1554040
loop_
_publ_author_name
'Liu, Qiuhua'
'Zhang, Xi'
'Zeng, Wennan'
'Wang, Jianxiu'
'Zhou, Zaichun'

_publ_section_title
;
 Fine-Tuning of Electronic Structure of Cobalt(II) Ion in Nonplanar
 Porphyrins and Tracking of a Cross-Hybrid Stage: Implications for the
 Distortion of Natural Tetrapyrrole Macrocycles.
;
_journal_issue 44
_journal_name_full 'The journal of physical chemistry. B'
_journal_page_first 14102
_journal_page_last 14110
_journal_paper_doi 10.1021/acs.jpcb.5b08431
_journal_volume 119
_journal_year 2015
_chemical_formula_sum 'C59 H56 Co N6 O7'
_chemical_formula_weight 1020.03
_space_group_IT_number 2
_space_group_name_Hall '-P 1'
_space_group_name_H-M_alt 'P -1'
_symmetry_cell_setting triclinic
_symmetry_space_group_name_H-M 'P -1'
_atom_sites_solution_hydrogens geom
_atom_sites_solution_primary direct
_atom_sites_solution_secondary difmap
_audit_creation_method SHELXL-97
_cell_angle_alpha 61.61(3)
_cell_angle_beta 63.25(3)
_cell_angle_gamma 63.09(3)
_cell_formula_units_Z 2
_cell_length_a 15.633(3)
_cell_length_b 16.027(3)
_cell_length_c 16.146(3)
_cell_measurement_temperature 113(2)
_cell_volume 3027.9(15)
_computing_structure_refinement 'SHELXL-97 (Sheldrick, 1997)'
_computing_structure_solution 'SHELXS-97 (Sheldrick, 1990)'
_diffrn_ambient_temperature 113(2)
_diffrn_measured_fraction_theta_full 0.974
_diffrn_measured_fraction_theta_max 0.974
_diffrn_measurement_device_type bruker-CCD
_diffrn_radiation_monochromator graphite
_diffrn_radiation_source 'fine-focus sealed tube'
_diffrn_radiation_type MoK\a
_diffrn_radiation_wavelength 0.71073
_diffrn_reflns_av_R_equivalents 0.0751
_diffrn_reflns_av_unetI/netI 0.1400
_diffrn_reflns_limit_h_max 18
_diffrn_reflns_limit_h_min -15
_diffrn_reflns_limit_k_max 19
_diffrn_reflns_limit_k_min -15
_diffrn_reflns_limit_l_max 19
_diffrn_reflns_limit_l_min -16
_diffrn_reflns_number 23619
_diffrn_reflns_theta_full 25.01
_diffrn_reflns_theta_max 25.01
_diffrn_reflns_theta_min 1.52
_exptl_absorpt_coefficient_mu 0.335
_exptl_absorpt_correction_T_max 0.9609
_exptl_absorpt_correction_T_min 0.9422
_exptl_absorpt_correction_type multi-scan
_exptl_absorpt_process_details sadabs
_exptl_crystal_colour purple
_exptl_crystal_density_diffrn 1.119
_exptl_crystal_density_method 'not measured'
_exptl_crystal_description block
_exptl_crystal_F_000 1070
_exptl_crystal_size_max 0.18
_exptl_crystal_size_mid 0.16
_exptl_crystal_size_min 0.12
_platon_squeeze_details
;
;
_refine_diff_density_max 0.973
_refine_diff_density_min -1.073
_refine_diff_density_rms 0.119
_refine_ls_extinction_coef 0.023(2)
_refine_ls_extinction_expression Fc^*^=kFc[1+0.001xFc^2^\l^3^/sin(2\q)]^-1/4^
_refine_ls_extinction_method SHELXL
_refine_ls_goodness_of_fit_ref 1.096
_refine_ls_hydrogen_treatment mixed
_refine_ls_matrix_type full
_refine_ls_number_parameters 738
_refine_ls_number_reflns 10393
_refine_ls_number_restraints 0
_refine_ls_restrained_S_all 1.096
_refine_ls_R_factor_all 0.1289
_refine_ls_R_factor_gt 0.1041
_refine_ls_shift/su_max 0.001
_refine_ls_shift/su_mean 0.000
_refine_ls_structure_factor_coef Fsqd
_refine_ls_weighting_details 'calc w=1/[\s^2^(Fo^2^)+(0.0786P)^2^+10.0000P] where P=(Fo^2^+2Fc^2^)/3'
_refine_ls_weighting_scheme calc
_refine_ls_wR_factor_gt 0.2522
_refine_ls_wR_factor_ref 0.2646
_reflns_number_gt 5932
_reflns_number_total 10393
_reflns_threshold_expression >2sigma(I)
_cod_data_source_file jp5b08431_si_005.cif
_cod_data_source_block 4-Co
_cod_original_cell_volume 3028.0(10)
_cod_original_sg_symbol_H-M P-1
_cod_database_code 1554040

loop_
_symmetry_equiv_pos_as_xyz
'x, y, z'
'-x, -y, -z'

loop_
_atom_site_label
_atom_site_type_symbol
_atom_site_fract_x
_atom_site_fract_y
_atom_site_fract_z
_atom_site_U_iso_or_equiv
_atom_site_adp_type
_atom_site_occupancy
_atom_site_symmetry_multiplicity
_atom_site_calc_flag
_atom_site_refinement_flags
_atom_site_disorder_assembly
_atom_site_disorder_group
Co1 Co 0.54834(6) 0.58674(6) 0.68297(6) 0.0263(3) Uani 1 1 d . . .
O1 O 0.5650(5) 0.2704(6) 0.7243(6) 0.098(3) Uani 1 1 d . . .
O2 O 0.2626(4) 0.7299(4) 0.5633(4) 0.0608(15) Uani 1 1 d . . .
O3 O 1.0453(4) 0.7416(5) 0.0395(4) 0.0638(16) Uani 1 1 d . . .
O4 O 1.1216(5) 0.7513(5) 0.1168(4) 0.0701(19) Uani 1 1 d . . .
O5 O 0.1053(4) 0.4522(4) 1.3624(3) 0.0539(14) Uani 1 1 d . . .
O6 O 0.0130(4) 0.4518(4) 1.2970(3) 0.0484(13) Uani 1 1 d . . .
O7 O 0.612(3) 0.650(4) 0.716(3) 0.127(10) Uani 0.61(2) 1 d P A 1
H7B H 0.6828 0.6348 0.6893 0.153 Uiso 0.61(2) 1 calc PR A 1
O7A O 0.573(5) 0.646(7) 0.757(4) 0.127(16) Uani 0.39(2) 1 d P A 2
H7AA H 0.6085 0.5927 0.8016 0.153 Uiso 0.39(2) 1 calc PR A 2
N1 N 0.6827(4) 0.5088(3) 0.6245(3) 0.0256(11) Uani 1 1 d . A .
N2 N 0.5354(4) 0.4726(3) 0.8041(3) 0.0246(11) Uani 1 1 d . A .
N3 N 0.4116(4) 0.6589(3) 0.7372(3) 0.0247(11) Uani 1 1 d . A .
N4 N 0.5566(4) 0.6979(3) 0.5584(3) 0.0265(11) Uani 1 1 d . A .
N5 N 1.0506(5) 0.7375(4) 0.1152(4) 0.0417(15) Uani 1 1 d . . .
N6 N 0.0888(4) 0.4617(4) 1.2910(4) 0.0358(13) Uani 1 1 d . . .
C1 C 0.7551(5) 0.5422(5) 0.5399(4) 0.0271(13) Uani 1 1 d . . .
C2 C 0.8416(5) 0.4614(5) 0.5198(4) 0.0342(15) Uani 1 1 d . A .
H2A H 0.9021 0.4660 0.4672 0.041 Uiso 1 1 calc R . .
C3 C 0.8213(5) 0.3777(5) 0.5892(4) 0.0342(15) Uani 1 1 d . . .
H3A H 0.8636 0.3115 0.5937 0.041 Uiso 1 1 calc R A .
C4 C 0.7235(5) 0.4069(4) 0.6556(4) 0.0292(14) Uani 1 1 d . A .
C5 C 0.6790(5) 0.3405(4) 0.7425(4) 0.0277(13) Uani 1 1 d . . .
C6 C 0.5940(4) 0.3741(4) 0.8142(4) 0.0250(13) Uani 1 1 d . A .
C7 C 0.5576(5) 0.3101(5) 0.9126(4) 0.0358(15) Uani 1 1 d . . .
H7A H 0.5830 0.2396 0.9380 0.043 Uiso 1 1 calc R A .
C8 C 0.4799(5) 0.3698(5) 0.9620(4) 0.0312(14) Uani 1 1 d . A .
H8A H 0.4432 0.3494 1.0300 0.037 Uiso 1 1 calc R . .
C9 C 0.4630(5) 0.4701(4) 0.8925(4) 0.0268(13) Uani 1 1 d . . .
C10 C 0.3783(5) 0.5483(5) 0.9105(4) 0.0291(14) Uani 1 1 d . A .
C11 C 0.3513(4) 0.6367(4) 0.8352(4) 0.0249(13) Uani 1 1 d . . .
C12 C 0.2530(5) 0.7106(5) 0.8446(5) 0.0361(16) Uani 1 1 d . A .
H12A H 0.2003 0.7139 0.9042 0.043 Uiso 1 1 calc R . .
C13 C 0.2506(5) 0.7738(5) 0.7528(5) 0.0394(16) Uani 1 1 d . . .
H13A H 0.1945 0.8281 0.7355 0.047 Uiso 1 1 calc R A .
C14 C 0.3482(5) 0.7442(4) 0.6854(4) 0.0285(14) Uani 1 1 d . A .
C15 C 0.3788(5) 0.7957(4) 0.5854(5) 0.0312(14) Uani 1 1 d . . .
C16 C 0.4773(5) 0.7787(4) 0.5286(4) 0.0309(14) Uani 1 1 d . A .
C17 C 0.5158(5) 0.8461(5) 0.4334(5) 0.0362(16) Uani 1 1 d . . .
H17A H 0.4770 0.9068 0.3970 0.043 Uiso 1 1 calc R A .
C18 C 0.6174(5) 0.8073(5) 0.4050(5) 0.0344(15) Uani 1 1 d . A .
H18A H 0.6632 0.8370 0.3466 0.041 Uiso 1 1 calc R . .
C19 C 0.6425(5) 0.7119(4) 0.4808(4) 0.0301(14) Uani 1 1 d . . .
C20 C 0.7374(5) 0.6410(5) 0.4729(4) 0.0262(13) Uani 1 1 d . A .
C21 C 0.8201(5) 0.6658(4) 0.3794(4) 0.0291(14) Uani 1 1 d . . .
C22 C 0.8111(5) 0.6881(5) 0.2893(4) 0.0371(16) Uani 1 1 d . A .
H22A H 0.7516 0.6878 0.2869 0.045 Uiso 1 1 calc R . .
C23 C 0.8863(5) 0.7108(5) 0.2032(4) 0.0379(16) Uani 1 1 d . . .
H23A H 0.8791 0.7257 0.1419 0.045 Uiso 1 1 calc R A .
C24 C 0.9733(5) 0.7119(5) 0.2065(4) 0.0338(15) Uani 1 1 d . A .
C25 C 0.9855(5) 0.6900(5) 0.2953(4) 0.0335(15) Uani 1 1 d . . .
H25A H 1.0447 0.6916 0.2968 0.040 Uiso 1 1 calc R A .
C26 C 0.9086(5) 0.6654(5) 0.3827(4) 0.0337(15) Uani 1 1 d . A .
H26A H 0.9164 0.6485 0.4444 0.040 Uiso 1 1 calc R . .
C27 C 0.3020(5) 0.5293(4) 1.0098(4) 0.0278(13) Uani 1 1 d . . .
C28 C 0.2242(7) 0.5016(8) 1.0263(5) 0.077(3) Uani 1 1 d . A .
H28A H 0.2181 0.4965 0.9730 0.092 Uiso 1 1 calc R . .
C29 C 0.1532(8) 0.4801(9) 1.1179(6) 0.088(4) Uani 1 1 d . . .
H29A H 0.0985 0.4621 1.1274 0.106 Uiso 1 1 calc R A .
C30 C 0.1642(5) 0.4858(5) 1.1938(4) 0.0351(16) Uani 1 1 d . A .
C31 C 0.2371(6) 0.5171(7) 1.1799(5) 0.059(3) Uani 1 1 d . . .
H31A H 0.2411 0.5250 1.2326 0.071 Uiso 1 1 calc R A .
C32 C 0.3069(6) 0.5380(7) 1.0874(5) 0.059(2) Uani 1 1 d . A .
H32A H 0.3597 0.5589 1.0779 0.071 Uiso 1 1 calc R . .
C33 C 0.7140(5) 0.2338(5) 0.7556(4) 0.0299(14) Uani 1 1 d . A .
C34 C 0.7971(5) 0.1650(5) 0.7827(5) 0.0382(16) Uani 1 1 d . . .
H34A H 0.8372 0.1871 0.7934 0.046 Uiso 1 1 calc R A .
C35 C 0.8280(6) 0.0627(5) 0.7961(5) 0.0443(18) Uani 1 1 d . A .
C36 C 0.7678(6) 0.0321(6) 0.7837(6) 0.050(2) Uani 1 1 d . . .
H36A H 0.7863 -0.0359 0.7917 0.060 Uiso 1 1 calc R A .
C37 C 0.6789(7) 0.0985(7) 0.7593(8) 0.072(3) Uani 1 1 d . A .
H37A H 0.6374 0.0751 0.7522 0.086 Uiso 1 1 calc R . .
C38 C 0.6519(6) 0.1979(6) 0.7459(6) 0.056(2) Uani 1 1 d . A .
C39 C 0.9214(7) -0.0087(6) 0.8261(6) 0.062(2) Uani 1 1 d . . .
C40 C 0.9052(10) -0.0120(7) 0.9335(8) 0.101(4) Uani 1 1 d . A .
H40A H 0.8916 0.0552 0.9306 0.151 Uiso 1 1 calc R . .
H40B H 0.9660 -0.0563 0.9535 0.151 Uiso 1 1 calc R . .
H40C H 0.8482 -0.0368 0.9815 0.151 Uiso 1 1 calc R . .
C41 C 0.9419(8) -0.1145(6) 0.8360(7) 0.078(3) Uani 1 1 d . A .
H41A H 0.9635 -0.1183 0.7704 0.117 Uiso 1 1 calc R . .
H41B H 0.8805 -0.1341 0.8764 0.117 Uiso 1 1 calc R . .
H41C H 0.9951 -0.1594 0.8676 0.117 Uiso 1 1 calc R . .
C42 C 1.0108(8) 0.0237(7) 0.7579(9) 0.091(3) Uani 1 1 d . A .
H42A H 1.0192 0.0323 0.6906 0.136 Uiso 1 1 calc R . .
H42B H 1.0704 -0.0268 0.7774 0.136 Uiso 1 1 calc R . .
H42C H 1.0024 0.0870 0.7602 0.136 Uiso 1 1 calc R . .
C43 C 0.546(2) 0.2978(18) 0.6446(17) 0.073(6) Uani 0.61(2) 1 d P A 1
H43A H 0.5478 0.2393 0.6371 0.088 Uiso 0.61(2) 1 calc PR A 1
H43B H 0.5991 0.3254 0.5879 0.088 Uiso 0.61(2) 1 calc PR A 1
C43' C 0.517(2) 0.265(2) 0.672(2) 0.045(7) Uani 0.39(2) 1 d P A 2
H43C H 0.4691 0.2271 0.7190 0.054 Uiso 0.39(2) 1 calc PR A 2
H43D H 0.5681 0.2292 0.6261 0.054 Uiso 0.39(2) 1 calc PR A 2
C44 C 0.442(3) 0.377(3) 0.644(3) 0.051(8) Uani 0.61(2) 1 d P A 1
H44A H 0.4563 0.4374 0.5873 0.062 Uiso 0.61(2) 1 calc PR A 1
H44B H 0.4073 0.3532 0.6257 0.062 Uiso 0.61(2) 1 calc PR A 1
C44' C 0.460(6) 0.369(6) 0.613(4) 0.060(12) Uani 0.39(2) 1 d P A 2
H44C H 0.5082 0.3987 0.5512 0.071 Uiso 0.39(2) 1 calc PR A 2
H44D H 0.4114 0.3623 0.5945 0.071 Uiso 0.39(2) 1 calc PR A 2
C45 C 0.3629(17) 0.4157(15) 0.7286(18) 0.073(6) Uani 0.61(2) 1 d P A 1
H45A H 0.3960 0.3948 0.7782 0.087 Uiso 0.61(2) 1 calc PR A 1
H45B H 0.3110 0.3816 0.7607 0.087 Uiso 0.61(2) 1 calc PR A 1
C45' C 0.405(3) 0.434(3) 0.677(3) 0.084(10) Uani 0.39(2) 1 d P A 2
H45C H 0.4561 0.4595 0.6710 0.101 Uiso 0.39(2) 1 calc PR A 2
H45D H 0.3877 0.3891 0.7461 0.101 Uiso 0.39(2) 1 calc PR A 2
C46 C 0.309(3) 0.530(3) 0.703(3) 0.075(8) Uani 0.61(2) 1 d P A 1
H46A H 0.2697 0.5446 0.7648 0.090 Uiso 0.61(2) 1 calc PR A 1
H46B H 0.3601 0.5649 0.6658 0.090 Uiso 0.61(2) 1 calc PR A 1
C46' C 0.311(5) 0.524(5) 0.666(4) 0.072(12) Uani 0.39(2) 1 d P A 2
H46C H 0.2514 0.5011 0.7110 0.086 Uiso 0.39(2) 1 calc PR A 2
H46D H 0.3107 0.5719 0.6889 0.086 Uiso 0.39(2) 1 calc PR A 2
C47 C 0.2377(14) 0.5722(12) 0.6419(14) 0.065(6) Uani 0.61(2) 1 d P A 1
H47A H 0.1856 0.5377 0.6802 0.078 Uiso 0.61(2) 1 calc PR A 1
H47B H 0.2766 0.5544 0.5814 0.078 Uiso 0.61(2) 1 calc PR A 1
C47' C 0.298(2) 0.5810(17) 0.564(2) 0.063(8) Uani 0.39(2) 1 d P A 2
H47C H 0.2764 0.5421 0.5479 0.076 Uiso 0.39(2) 1 calc PR A 2
H47D H 0.3628 0.5892 0.5145 0.076 Uiso 0.39(2) 1 calc PR A 2
C48 C 0.1839(14) 0.6840(13) 0.6104(16) 0.052(4) Uani 0.61(2) 1 d P A 1
H48A H 0.1479 0.7033 0.5637 0.062 Uiso 0.61(2) 1 calc PR A 1
H48B H 0.1349 0.7038 0.6683 0.062 Uiso 0.61(2) 1 calc PR A 1
C48' C 0.219(2) 0.685(2) 0.557(3) 0.052(7) Uani 0.39(2) 1 d P A 2
H48C H 0.2034 0.7176 0.4931 0.062 Uiso 0.39(2) 1 calc PR A 2
H48D H 0.1554 0.6799 0.6115 0.062 Uiso 0.39(2) 1 calc PR A 2
C49 C 0.2382(6) 0.8321(5) 0.5322(5) 0.0420(17) Uani 1 1 d . A .
C50 C 0.1579(5) 0.8984(5) 0.4917(5) 0.0444(17) Uani 1 1 d . . .
H50A H 0.1158 0.8739 0.4870 0.053 Uiso 1 1 calc R A .
C51 C 0.1420(6) 0.9987(5) 0.4596(5) 0.0458(18) Uani 1 1 d . A .
H51A H 0.0885 1.0424 0.4317 0.055 Uiso 1 1 calc R . .
C52 C 0.1993(5) 1.0403(5) 0.4651(4) 0.0367(16) Uani 1 1 d . . .
C53 C 0.2749(5) 0.9722(5) 0.5069(5) 0.0353(15) Uani 1 1 d . A .
H53A H 0.3153 0.9969 0.5140 0.042 Uiso 1 1 calc R . .
C54 C 0.2961(5) 0.8701(4) 0.5392(4) 0.0314(14) Uani 1 1 d . A .
C55 C 0.1795(6) 1.1531(5) 0.4248(5) 0.0414(17) Uani 1 1 d . A .
C56 C 0.2065(8) 1.1879(6) 0.3129(6) 0.073(3) Uani 1 1 d . . .
H56A H 0.2747 1.1480 0.2865 0.110 Uiso 1 1 calc R A .
H56B H 0.2033 1.2581 0.2846 0.110 Uiso 1 1 calc R . .
H56C H 0.1588 1.1798 0.2955 0.110 Uiso 1 1 calc R . .
C57 C 0.0700(6) 1.2069(6) 0.4670(6) 0.054(2) Uani 1 1 d . . .
H57A H 0.0526 1.1837 0.5390 0.080 Uiso 1 1 calc R A .
H57B H 0.0270 1.1929 0.4490 0.080 Uiso 1 1 calc R . .
H57C H 0.0598 1.2787 0.4402 0.080 Uiso 1 1 calc R . .
C58 C 0.2440(6) 1.1823(6) 0.4503(7) 0.058(2) Uani 1 1 d . . .
H58A H 0.2217 1.1678 0.5217 0.087 Uiso 1 1 calc R A .
H58B H 0.2362 1.2536 0.4159 0.087 Uiso 1 1 calc R . .
H58C H 0.3148 1.1441 0.4296 0.087 Uiso 1 1 calc R . .
C59 C 0.565(17) 0.714(14) 0.774(15) 0.13(3) Uani 0.61(2) 1 d P A 1
H59A H 0.6165 0.7343 0.7726 0.191 Uiso 0.61(2) 1 calc PR A 1
H59B H 0.5327 0.6784 0.8421 0.191 Uiso 0.61(2) 1 calc PR A 1
H59C H 0.5147 0.7735 0.7461 0.191 Uiso 0.61(2) 1 calc PR A 1
C59A C 0.56(3) 0.74(2) 0.77(2) 0.13(5) Uani 0.39(2) 1 d P A 2
H59D H 0.6148 0.7323 0.7780 0.191 Uiso 0.39(2) 1 calc PR A 2
H59E H 0.4963 0.7483 0.8213 0.191 Uiso 0.39(2) 1 calc PR A 2
H59F H 0.5471 0.7919 0.7049 0.191 Uiso 0.39(2) 1 calc PR A 2

loop_
_atom_site_aniso_label
_atom_site_aniso_U_11
_atom_site_aniso_U_22
_atom_site_aniso_U_33
_atom_site_aniso_U_23
_atom_site_aniso_U_13
_atom_site_aniso_U_12
Co1 0.0239(5) 0.0256(5) 0.0192(5) -0.0079(3) -0.0008(3) -0.0049(3)
O1 0.078(5) 0.114(6) 0.138(7) -0.087(6) -0.077(5) 0.033(4)
O2 0.056(4) 0.026(3) 0.087(4) -0.008(3) -0.028(3) -0.009(3)
O3 0.045(4) 0.088(4) 0.028(3) -0.016(3) 0.000(2) -0.012(3)
O4 0.069(4) 0.095(5) 0.055(3) -0.031(3) 0.018(3) -0.062(4)
O5 0.067(4) 0.056(3) 0.022(3) -0.012(2) 0.001(2) -0.020(3)
O6 0.041(3) 0.059(3) 0.031(3) -0.007(2) 0.006(2) -0.029(3)
O7 0.12(3) 0.151(19) 0.11(3) -0.06(2) -0.033(17) -0.03(2)
O7A 0.12(4) 0.15(3) 0.11(4) -0.06(4) -0.03(3) -0.03(3)
N1 0.028(3) 0.025(3) 0.015(2) -0.003(2) -0.009(2) -0.004(2)
N2 0.024(3) 0.026(3) 0.018(2) -0.009(2) 0.000(2) -0.007(2)
N3 0.024(3) 0.022(2) 0.022(3) -0.010(2) 0.000(2) -0.007(2)
N4 0.020(3) 0.023(3) 0.024(3) -0.007(2) -0.003(2) -0.001(2)
N5 0.041(4) 0.032(3) 0.027(3) -0.006(2) 0.002(3) -0.008(3)
N6 0.034(4) 0.025(3) 0.024(3) -0.005(2) 0.003(2) -0.006(2)
C1 0.023(3) 0.033(3) 0.021(3) -0.013(3) -0.004(3) -0.004(3)
C2 0.020(3) 0.043(4) 0.023(3) -0.014(3) -0.001(3) 0.001(3)
C3 0.027(4) 0.031(3) 0.027(3) -0.012(3) -0.007(3) 0.005(3)
C4 0.032(4) 0.029(3) 0.019(3) -0.006(3) -0.006(3) -0.007(3)
C5 0.022(3) 0.032(3) 0.022(3) -0.010(3) -0.002(3) -0.008(3)
C6 0.023(3) 0.027(3) 0.020(3) -0.008(2) -0.007(2) -0.002(3)
C7 0.041(4) 0.029(3) 0.026(3) -0.003(3) -0.008(3) -0.010(3)
C8 0.032(4) 0.032(3) 0.015(3) 0.001(3) -0.003(3) -0.012(3)
C9 0.026(3) 0.033(3) 0.019(3) -0.009(3) -0.004(3) -0.009(3)
C10 0.032(4) 0.035(3) 0.019(3) -0.011(3) 0.001(3) -0.015(3)
C11 0.024(3) 0.023(3) 0.019(3) -0.009(2) 0.000(2) -0.004(3)
C12 0.038(4) 0.029(3) 0.028(3) -0.012(3) 0.008(3) -0.015(3)
C13 0.035(4) 0.027(3) 0.039(4) -0.013(3) -0.001(3) -0.003(3)
C14 0.023(3) 0.027(3) 0.027(3) -0.015(3) 0.006(3) -0.009(3)
C15 0.026(4) 0.018(3) 0.037(4) -0.010(3) -0.010(3) 0.003(3)
C16 0.030(4) 0.026(3) 0.024(3) -0.005(3) -0.002(3) -0.007(3)
C17 0.021(4) 0.026(3) 0.033(4) 0.000(3) 0.000(3) -0.004(3)
C18 0.025(4) 0.031(3) 0.032(3) -0.006(3) -0.001(3) -0.010(3)
C19 0.027(4) 0.025(3) 0.029(3) -0.011(3) 0.003(3) -0.010(3)
C20 0.022(3) 0.035(3) 0.018(3) -0.009(3) -0.005(2) -0.008(3)
C21 0.020(3) 0.028(3) 0.022(3) -0.002(3) 0.000(3) -0.007(3)
C22 0.024(4) 0.061(5) 0.027(3) -0.017(3) 0.000(3) -0.019(3)
C23 0.044(4) 0.045(4) 0.018(3) -0.010(3) -0.004(3) -0.014(3)
C24 0.029(4) 0.031(3) 0.027(3) -0.009(3) 0.000(3) -0.007(3)
C25 0.032(4) 0.038(4) 0.026(3) -0.009(3) 0.000(3) -0.017(3)
C26 0.034(4) 0.036(4) 0.022(3) -0.009(3) 0.003(3) -0.016(3)
C27 0.024(3) 0.031(3) 0.024(3) -0.011(3) -0.001(3) -0.010(3)
C28 0.099(8) 0.138(9) 0.031(4) -0.042(5) 0.030(4) -0.100(8)
C29 0.094(8) 0.161(11) 0.060(6) -0.067(6) 0.037(5) -0.108(8)
C30 0.036(4) 0.026(3) 0.019(3) -0.004(3) 0.002(3) -0.005(3)
C31 0.045(5) 0.125(8) 0.031(4) -0.040(5) 0.006(4) -0.047(5)
C32 0.059(6) 0.109(7) 0.030(4) -0.029(4) 0.008(4) -0.057(6)
C33 0.026(4) 0.030(3) 0.029(3) -0.013(3) -0.005(3) -0.005(3)
C34 0.039(4) 0.031(4) 0.033(4) -0.006(3) -0.010(3) -0.007(3)
C35 0.039(4) 0.030(4) 0.041(4) -0.008(3) 0.000(3) -0.009(3)
C36 0.041(5) 0.039(4) 0.067(5) -0.031(4) -0.005(4) -0.007(4)
C37 0.064(6) 0.059(6) 0.129(8) -0.057(6) -0.043(6) -0.007(5)
C38 0.050(5) 0.061(5) 0.076(6) -0.047(5) -0.032(4) 0.006(4)
C39 0.057(6) 0.032(4) 0.060(5) -0.002(4) -0.018(4) 0.002(4)
C40 0.139(11) 0.042(5) 0.086(7) -0.013(5) -0.054(8) 0.011(6)
C41 0.074(7) 0.044(5) 0.091(7) -0.024(5) -0.028(6) 0.006(5)
C42 0.088(8) 0.042(5) 0.120(9) -0.011(6) -0.048(7) -0.005(5)
C43 0.072(17) 0.068(16) 0.060(13) -0.021(11) -0.022(11) -0.005(11)
C43' 0.056(17) 0.054(16) 0.055(18) -0.025(13) -0.025(14) -0.025(12)
C44 0.06(2) 0.058(14) 0.06(2) -0.021(15) -0.028(16) -0.026(15)
C44' 0.06(3) 0.06(2) 0.06(3) -0.02(2) -0.03(2) -0.019(19)
C45 0.066(15) 0.064(12) 0.081(15) -0.012(11) -0.023(12) -0.027(10)
C45' 0.07(3) 0.07(2) 0.08(2) -0.01(2) -0.018(19) -0.013(18)
C46 0.070(15) 0.068(14) 0.08(2) -0.013(17) -0.024(17) -0.028(11)
C46' 0.06(2) 0.06(2) 0.08(4) -0.01(3) -0.03(3) -0.027(18)
C47 0.058(12) 0.056(9) 0.078(14) -0.011(8) -0.024(10) -0.024(9)
C47' 0.065(18) 0.061(15) 0.071(19) -0.022(13) -0.024(15) -0.022(13)
C48 0.053(11) 0.049(9) 0.065(12) -0.017(10) -0.024(9) -0.020(8)
C48' 0.053(18) 0.049(13) 0.065(19) -0.017(15) -0.024(15) -0.020(13)
C49 0.060(5) 0.023(3) 0.032(4) -0.001(3) -0.017(3) -0.010(3)
C50 0.034(4) 0.040(4) 0.061(5) -0.013(4) -0.022(4) -0.010(3)
C51 0.036(4) 0.034(4) 0.048(4) -0.008(3) -0.013(3) -0.001(3)
C52 0.034(4) 0.030(3) 0.027(3) -0.007(3) -0.007(3) 0.000(3)
C53 0.030(4) 0.030(3) 0.034(4) -0.007(3) -0.008(3) -0.006(3)
C54 0.021(3) 0.026(3) 0.034(3) -0.010(3) -0.004(3) -0.001(3)
C55 0.042(4) 0.025(3) 0.040(4) -0.006(3) -0.010(3) -0.004(3)
C56 0.121(9) 0.037(5) 0.051(5) -0.004(4) -0.020(5) -0.033(5)
C57 0.033(4) 0.043(4) 0.069(5) -0.018(4) -0.005(4) -0.010(4)
C58 0.050(5) 0.032(4) 0.083(6) -0.018(4) -0.021(5) -0.006(4)
C59 0.12(5) 0.15(8) 0.11(5) -0.06(5) -0.03(4) -0.03(5)
C59A 0.12(8) 0.15(11) 0.11(7) -0.06(6) -0.03(6) -0.03(8)

loop_
_atom_type_symbol
_atom_type_description
_atom_type_scat_dispersion_real
_atom_type_scat_dispersion_imag
_atom_type_scat_source
C C 0.0033 0.0016 'International Tables Vol C Tables 4.2.6.8 and 6.1.1.4'
H H 0.0000 0.0000 'International Tables Vol C Tables 4.2.6.8 and 6.1.1.4'
N N 0.0061 0.0033 'International Tables Vol C Tables 4.2.6.8 and 6.1.1.4'
O O 0.0106 0.0060 'International Tables Vol C Tables 4.2.6.8 and 6.1.1.4'
Co Co 0.3494 0.9721 'International Tables Vol C Tables 4.2.6.8 and 6.1.1.4'

loop_
_geom_angle_atom_site_label_1
_geom_angle_atom_site_label_2
_geom_angle_atom_site_label_3
_geom_angle
N3 Co1 N2 89.3(2)
N3 Co1 N4 90.2(2)
N2 Co1 N4 175.8(2)
N3 Co1 N1 175.3(2)
N2 Co1 N1 90.2(2)
N4 Co1 N1 89.9(2)
N3 Co1 O7 95.0(12)
N2 Co1 O7 99.0(13)
N4 Co1 O7 85.2(13)
N1 Co1 O7 89.6(12)
N3 Co1 O7A 80.5(17)
N2 Co1 O7A 87(2)
N4 Co1 O7A 97(2)
N1 Co1 O7A 104.1(18)
O7 Co1 O7A 18.5(15)
C43 O1 C38 123.7(12)
C43 O1 C43' 29.7(12)
C38 O1 C43' 122.7(14)
C48' O2 C49 124.6(14)
C48' O2 C48 33.0(12)
C49 O2 C48 119.7(9)
C59 O7 Co1 130(10)
C59 O7 H7B 115.0
Co1 O7 H7B 115.0
C59A O7A Co1 144(10)
C59A O7A H7AA 108.2
Co1 O7A H7AA 108.2
C4 N1 C1 104.3(5)
C4 N1 Co1 127.3(4)
C1 N1 Co1 128.2(4)
C9 N2 C6 105.9(5)
C9 N2 Co1 127.9(4)
C6 N2 Co1 125.9(4)
C11 N3 C14 104.2(5)
C11 N3 Co1 128.4(4)
C14 N3 Co1 127.4(4)
C19 N4 C16 105.8(5)
C19 N4 Co1 127.0(4)
C16 N4 Co1 127.1(4)
O3 N5 O4 122.7(6)
O3 N5 C24 118.8(6)
O4 N5 C24 118.4(6)
O5 N6 O6 122.7(5)
O5 N6 C30 118.1(6)
O6 N6 C30 119.2(6)
N1 C1 C20 123.4(5)
N1 C1 C2 111.1(5)
C20 C1 C2 124.4(5)
C3 C2 C1 106.9(5)
C3 C2 H2A 126.6
C1 C2 H2A 126.6
C2 C3 C4 107.0(6)
C2 C3 H3A 126.5
C4 C3 H3A 126.5
N1 C4 C5 125.2(6)
N1 C4 C3 110.6(5)
C5 C4 C3 124.1(6)
C4 C5 C6 121.3(6)
C4 C5 C33 120.3(5)
C6 C5 C33 118.0(5)
N2 C6 C5 126.3(5)
N2 C6 C7 109.8(5)
C5 C6 C7 123.8(6)
C8 C7 C6 106.6(6)
C8 C7 H7A 126.7
C6 C7 H7A 126.7
C7 C8 C9 107.4(5)
C7 C8 H8A 126.3
C9 C8 H8A 126.3
N2 C9 C10 125.5(5)
N2 C9 C8 110.0(5)
C10 C9 C8 124.0(5)
C9 C10 C11 122.5(5)
C9 C10 C27 118.2(5)
C11 C10 C27 118.0(6)
C10 C11 N3 123.7(5)
C10 C11 C12 125.1(5)
N3 C11 C12 110.7(5)
C13 C12 C11 107.0(5)
C13 C12 H12A 126.5
C11 C12 H12A 126.5
C12 C13 C14 107.8(6)
C12 C13 H13A 126.1
C14 C13 H13A 126.1
C15 C14 N3 124.2(5)
C15 C14 C13 125.4(6)
N3 C14 C13 110.2(5)
C16 C15 C14 123.4(6)
C16 C15 C54 120.5(6)
C14 C15 C54 116.1(6)
C15 C16 N4 124.9(5)
C15 C16 C17 125.2(6)
N4 C16 C17 109.6(5)
C18 C17 C16 107.7(6)
C18 C17 H17A 126.2
C16 C17 H17A 126.2
C17 C18 C19 106.8(5)
C17 C18 H18A 126.6
C19 C18 H18A 126.6
N4 C19 C20 124.9(5)
N4 C19 C18 109.8(5)
C20 C19 C18 125.1(5)
C19 C20 C1 123.3(5)
C19 C20 C21 117.6(5)
C1 C20 C21 118.1(5)
C22 C21 C26 119.2(5)
C22 C21 C20 120.7(6)
C26 C21 C20 120.2(5)
C23 C22 C21 121.2(6)
C23 C22 H22A 119.4
C21 C22 H22A 119.4
C22 C23 C24 119.5(6)
C22 C23 H23A 120.3
C24 C23 H23A 120.3
C25 C24 C23 121.1(6)
C25 C24 N5 120.3(6)
C23 C24 N5 118.6(6)
C24 C25 C26 118.7(6)
C24 C25 H25A 120.6
C26 C25 H25A 120.6
C25 C26 C21 120.2(6)
C25 C26 H26A 119.9
C21 C26 H26A 119.9
C28 C27 C32 117.0(6)
C28 C27 C10 120.4(6)
C32 C27 C10 122.6(6)
C27 C28 C29 122.6(7)
C27 C28 H28A 118.7
C29 C28 H28A 118.7
C30 C29 C28 118.0(7)
C30 C29 H29A 121.0
C28 C29 H29A 121.0
C31 C30 C29 121.4(6)
C31 C30 N6 121.1(6)
C29 C30 N6 117.4(6)
C30 C31 C32 119.1(6)
C30 C31 H31A 120.5
C32 C31 H31A 120.5
C27 C32 C31 121.8(7)
C27 C32 H32A 119.1
C31 C32 H32A 119.1
C34 C33 C38 116.7(6)
C34 C33 C5 125.7(6)
C38 C33 C5 117.4(6)
C33 C34 C35 124.4(7)
C33 C34 H34A 117.8
C35 C34 H34A 117.8
C36 C35 C34 116.8(7)
C36 C35 C39 122.0(7)
C34 C35 C39 121.2(7)
C35 C36 C37 121.6(7)
C35 C36 H36A 119.2
C37 C36 H36A 119.2
C38 C37 C36 119.8(7)
C38 C37 H37A 120.1
C36 C37 H37A 120.1
C37 C38 O1 125.6(8)
C37 C38 C33 120.5(8)
O1 C38 C33 113.9(7)
C42 C39 C35 112.0(7)
C42 C39 C41 109.3(8)
C35 C39 C41 113.2(8)
C42 C39 C40 107.4(9)
C35 C39 C40 108.0(7)
C41 C39 C40 106.6(7)
C39 C40 H40A 109.5
C39 C40 H40B 109.5
H40A C40 H40B 109.5
C39 C40 H40C 109.5
H40A C40 H40C 109.5
H40B C40 H40C 109.5
C39 C41 H41A 109.5
C39 C41 H41B 109.5
H41A C41 H41B 109.5
C39 C41 H41C 109.5
H41A C41 H41C 109.5
H41B C41 H41C 109.5
C39 C42 H42A 109.5
C39 C42 H42B 109.5
H42A C42 H42B 109.5
C39 C42 H42C 109.5
H42A C42 H42C 109.5
H42B C42 H42C 109.5
O1 C43 C44 111(2)
O1 C43 H43A 109.3
C44 C43 H43A 109.3
O1 C43 H43B 109.3
C44 C43 H43B 109.3
H43A C43 H43B 108.0
O1 C43' C44' 113(3)
O1 C43' H43C 109.0
C44' C43' H43C 109.0
O1 C43' H43D 109.0
C44' C43' H43D 109.0
H43C C43' H43D 107.8
C45 C44 C43 127(3)
C45 C44 H44A 105.5
C43 C44 H44A 105.5
C45 C44 H44B 105.5
C43 C44 H44B 105.5
H44A C44 H44B 106.0
C45' C44' C43' 108(4)
C45' C44' H44C 110.1
C43' C44' H44C 110.1
C45' C44' H44D 110.1
C43' C44' H44D 110.1
H44C C44' H44D 108.4
C44 C45 C46 118(3)
C44 C45 H45A 107.9
C46 C45 H45A 107.9
C44 C45 H45B 107.9
C46 C45 H45B 107.9
H45A C45 H45B 107.2
C44' C45' C46' 125(5)
C44' C45' H45C 106.2
C46' C45' H45C 106.2
C44' C45' H45D 106.2
C46' C45' H45D 106.2
H45C C45' H45D 106.4
C47 C46 C45 115(2)
C47 C46 H46A 108.4
C45 C46 H46A 108.4
C47 C46 H46B 108.4
C45 C46 H46B 108.4
H46A C46 H46B 107.5
C47' C46' C45' 117(4)
C47' C46' H46C 107.9
C45' C46' H46C 107.9
C47' C46' H46D 107.9
C45' C46' H46D 107.9
H46C C46' H46D 107.2
C46 C47 C48 119(2)
C46 C47 H47A 107.6
C48 C47 H47A 107.6
C46 C47 H47B 107.6
C48 C47 H47B 107.6
H47A C47 H47B 107.1
C46' C47' C48' 112(3)
C46' C47' H47C 109.3
C48' C47' H47C 109.3
C46' C47' H47D 109.3
C48' C47' H47D 109.3
H47C C47' H47D 108.0
O2 C48 C47 104.9(13)
O2 C48 H48A 110.8
C47 C48 H48A 110.8
O2 C48 H48B 110.8
C47 C48 H48B 110.8
H48A C48 H48B 108.8
O2 C48' C47' 102(2)
O2 C48' H48C 111.4
C47' C48' H48C 111.4
O2 C48' H48D 111.4
C47' C48' H48D 111.4
H48C C48' H48D 109.3
C54 C49 O2 117.9(7)
C54 C49 C50 119.0(6)
O2 C49 C50 123.1(6)
C51 C50 C49 118.7(7)
C51 C50 H50A 120.6
C49 C50 H50A 120.6
C50 C51 C52 124.0(7)
C50 C51 H51A 118.0
C52 C51 H51A 118.0
C53 C52 C51 114.5(6)
C53 C52 C55 124.2(6)
C51 C52 C55 121.3(6)
C52 C53 C54 124.3(6)
C52 C53 H53A 117.8
C54 C53 H53A 117.8
C49 C54 C53 119.4(6)
C49 C54 C15 116.5(6)
C53 C54 C15 124.1(6)
C57 C55 C56 109.6(7)
C57 C55 C52 111.4(6)
C56 C55 C52 108.1(6)
C57 C55 C58 107.2(6)
C56 C55 C58 108.6(6)
C52 C55 C58 111.9(6)
C55 C56 H56A 109.5
C55 C56 H56B 109.5
H56A C56 H56B 109.5
C55 C56 H56C 109.5
H56A C56 H56C 109.5
H56B C56 H56C 109.5
C55 C57 H57A 109.5
C55 C57 H57B 109.5
H57A C57 H57B 109.5
C55 C57 H57C 109.5
H57A C57 H57C 109.5
H57B C57 H57C 109.5
C55 C58 H58A 109.5
C55 C58 H58B 109.5
H58A C58 H58B 109.5
C55 C58 H58C 109.5
H58A C58 H58C 109.5
H58B C58 H58C 109.5
O7 C59 H59A 109.5
O7 C59 H59B 109.5
H59A C59 H59B 109.5
O7 C59 H59C 109.5
H59A C59 H59C 109.5
H59B C59 H59C 109.5
O7A C59A H59D 109.5
O7A C59A H59E 109.5
H59D C59A H59E 109.5
O7A C59A H59F 109.5
H59D C59A H59F 109.5
H59E C59A H59F 109.5

loop_
_geom_bond_atom_site_label_1
_geom_bond_atom_site_label_2
_geom_bond_distance
Co1 N3 1.927(5)
Co1 N2 1.946(5)
Co1 N4 1.950(5)
Co1 N1 1.956(5)
Co1 O7 2.05(5)
Co1 O7A 2.07(8)
O1 C43 1.27(2)
O1 C38 1.389(10)
O1 C43' 1.40(3)
O2 C48' 1.27(3)
O2 C49 1.381(8)
O2 C48 1.442(18)
O3 N5 1.231(7)
O4 N5 1.238(8)
O5 N6 1.218(7)
O6 N6 1.220(7)
O7 C59 1.4(2)
O7 H7B 0.9500
O7A C59A 1.4(3)
O7A H7AA 0.9500
N1 C4 1.375(8)
N1 C1 1.376(7)
N2 C9 1.361(7)
N2 C6 1.393(7)
N3 C11 1.395(7)
N3 C14 1.408(8)
N4 C19 1.384(7)
N4 C16 1.391(8)
N5 C24 1.440(8)
N6 C30 1.474(8)
C1 C20 1.414(8)
C1 C2 1.425(8)
C2 C3 1.339(9)
C2 H2A 0.9500
C3 C4 1.435(8)
C3 H3A 0.9500
C4 C5 1.399(8)
C5 C6 1.399(8)
C5 C33 1.476(8)
C6 C7 1.437(8)
C7 C8 1.352(9)
C7 H7A 0.9500
C8 C9 1.443(8)
C8 H8A 0.9500
C9 C10 1.380(9)
C10 C11 1.395(8)
C10 C27 1.493(8)
C11 C12 1.450(9)
C12 C13 1.346(9)
C12 H12A 0.9500
C13 C14 1.443(8)
C13 H13A 0.9500
C14 C15 1.382(9)
C15 C16 1.369(9)
C15 C54 1.509(9)
C16 C17 1.438(8)
C17 C18 1.357(9)
C17 H17A 0.9500
C18 C19 1.449(9)
C18 H18A 0.9500
C19 C20 1.396(9)
C20 C21 1.499(8)
C21 C22 1.382(9)
C21 C26 1.406(9)
C22 C23 1.372(9)
C22 H22A 0.9500
C23 C24 1.393(9)
C23 H23A 0.9500
C24 C25 1.385(9)
C25 C26 1.402(8)
C25 H25A 0.9500
C26 H26A 0.9500
C27 C28 1.354(9)
C27 C32 1.363(9)
C28 C29 1.387(10)
C28 H28A 0.9500
C29 C30 1.358(10)
C29 H29A 0.9500
C30 C31 1.336(9)
C31 C32 1.385(10)
C31 H31A 0.9500
C32 H32A 0.9500
C33 C34 1.362(9)
C33 C38 1.425(9)
C34 C35 1.418(9)
C34 H34A 0.9500
C35 C36 1.360(10)
C35 C39 1.507(11)
C36 C37 1.405(12)
C36 H36A 0.9500
C37 C38 1.380(11)
C37 H37A 0.9500
C39 C42 1.471(13)
C39 C41 1.515(11)
C39 C40 1.614(13)
C40 H40A 0.9800
C40 H40B 0.9800
C40 H40C 0.9800
C41 H41A 0.9800
C41 H41B 0.9800
C41 H41C 0.9800
C42 H42A 0.9800
C42 H42B 0.9800
C42 H42C 0.9800
C43 C44 1.55(5)
C43 H43A 0.9900
C43 H43B 0.9900
C43' C44' 1.54(9)
C43' H43C 0.9900
C43' H43D 0.9900
C44 C45 1.54(3)
C44 H44A 0.9900
C44 H44B 0.9900
C44' C45' 1.53(5)
C44' H44C 0.9900
C44' H44D 0.9900
C45 C46 1.56(5)
C45 H45A 0.9900
C45 H45B 0.9900
C45' C46' 1.54(8)
C45' H45C 0.9900
C45' H45D 0.9900
C46 C47 1.52(4)
C46 H46A 0.9900
C46 H46B 0.9900
C46' C47' 1.52(6)
C46' H46C 0.9900
C46' H46D 0.9900
C47 C48 1.53(2)
C47 H47A 0.9900
C47 H47B 0.9900
C47' C48' 1.54(4)
C47' H47C 0.9900
C47' H47D 0.9900
C48 H48A 0.9900
C48 H48B 0.9900
C48' H48C 0.9900
C48' H48D 0.9900
C49 C54 1.363(9)
C49 C50 1.415(10)
C50 C51 1.369(9)
C50 H50A 0.9500
C51 C52 1.388(10)
C51 H51A 0.9500
C52 C53 1.376(9)
C52 C55 1.530(9)
C53 C54 1.382(9)
C53 H53A 0.9500
C55 C57 1.521(10)
C55 C56 1.524(10)
C55 C58 1.546(10)
C56 H56A 0.9800
C56 H56B 0.9800
C56 H56C 0.9800
C57 H57A 0.9800
C57 H57B 0.9800
C57 H57C 0.9800
C58 H58A 0.9800
C58 H58B 0.9800
C58 H58C 0.9800
C59 H59A 0.9800
C59 H59B 0.9800
C59 H59C 0.9800
C59A H59D 0.9800
C59A H59E 0.9800
C59A H59F 0.9800

loop_
_geom_torsion_atom_site_label_1
_geom_torsion_atom_site_label_2
_geom_torsion_atom_site_label_3
_geom_torsion_atom_site_label_4
_geom_torsion
N3 Co1 O7 C59 8(11)
N2 Co1 O7 C59 -82(11)
N4 Co1 O7 C59 98(11)
N1 Co1 O7 C59 -172(11)
O7A Co1 O7 C59 -30(13)
N3 Co1 O7A C59A -56(24)
N2 Co1 O7A C59A -146(24)
N4 Co1 O7A C59A 33(24)
N1 Co1 O7A C59A 125(24)
O7 Co1 O7A C59A 85(27)
N3 Co1 N1 C4 -67(3)
N2 Co1 N1 C4 17.7(5)
N4 Co1 N1 C4 -158.2(5)
O7 Co1 N1 C4 116.6(14)
O7A Co1 N1 C4 105(2)
N3 Co1 N1 C1 108(2)
N2 Co1 N1 C1 -167.2(5)
N4 Co1 N1 C1 16.9(5)
O7 Co1 N1 C1 -68.3(14)
O7A Co1 N1 C1 -80(2)
N3 Co1 N2 C9 -14.9(5)
N4 Co1 N2 C9 -98(3)
N1 Co1 N2 C9 169.8(5)
O7 Co1 N2 C9 80.1(13)
O7A Co1 N2 C9 65.6(18)
N3 Co1 N2 C6 158.1(5)
N4 Co1 N2 C6 75(3)
N1 Co1 N2 C6 -17.2(5)
O7 Co1 N2 C6 -106.9(12)
O7A Co1 N2 C6 -121.3(18)
N2 Co1 N3 C11 15.8(5)
N4 Co1 N3 C11 -168.4(5)
N1 Co1 N3 C11 100(2)
O7 Co1 N3 C11 -83.2(13)
O7A Co1 N3 C11 -72(2)
N2 Co1 N3 C14 -161.0(5)
N4 Co1 N3 C14 14.9(5)
N1 Co1 N3 C14 -77(3)
O7 Co1 N3 C14 100.1(13)
O7A Co1 N3 C14 112(2)
N3 Co1 N4 C19 167.5(5)
N2 Co1 N4 C19 -110(3)
N1 Co1 N4 C19 -17.2(5)
O7 Co1 N4 C19 72.4(12)
O7A Co1 N4 C19 87.0(18)
N3 Co1 N4 C16 -13.5(5)
N2 Co1 N4 C16 69(3)
N1 Co1 N4 C16 161.9(5)
O7 Co1 N4 C16 -108.5(12)
O7A Co1 N4 C16 -93.9(18)
C4 N1 C1 C20 167.4(5)
Co1 N1 C1 C20 -8.6(8)
C4 N1 C1 C2 -1.5(6)
Co1 N1 C1 C2 -177.4(4)
N1 C1 C2 C3 2.8(7)
C20 C1 C2 C3 -165.9(6)
C1 C2 C3 C4 -2.8(7)
C1 N1 C4 C5 176.4(6)
Co1 N1 C4 C5 -7.5(9)
C1 N1 C4 C3 -0.3(6)
Co1 N1 C4 C3 175.7(4)
C2 C3 C4 N1 2.0(7)
C2 C3 C4 C5 -174.8(6)
N1 C4 C5 C6 -10.0(10)
C3 C4 C5 C6 166.3(6)
N1 C4 C5 C33 163.1(6)
C3 C4 C5 C33 -20.6(9)
C9 N2 C6 C5 -178.5(6)
Co1 N2 C6 C5 7.2(9)
C9 N2 C6 C7 -1.5(6)
Co1 N2 C6 C7 -175.8(4)
C4 C5 C6 N2 10.1(10)
C33 C5 C6 N2 -163.1(6)
C4 C5 C6 C7 -166.5(6)
C33 C5 C6 C7 20.3(9)
N2 C6 C7 C8 -1.9(7)
C5 C6 C7 C8 175.2(6)
C6 C7 C8 C9 4.3(7)
C6 N2 C9 C10 -167.8(6)
Co1 N2 C9 C10 6.3(9)
C6 N2 C9 C8 4.2(6)
Co1 N2 C9 C8 178.3(4)
C7 C8 C9 N2 -5.5(7)
C7 C8 C9 C10 166.7(6)
N2 C9 C10 C11 8.0(9)
C8 C9 C10 C11 -162.9(6)
N2 C9 C10 C27 174.4(5)
C8 C9 C10 C27 3.4(9)
C9 C10 C11 N3 -7.1(9)
C27 C10 C11 N3 -173.4(5)
C9 C10 C11 C12 163.9(6)
C27 C10 C11 C12 -2.5(9)
C14 N3 C11 C10 169.1(5)
Co1 N3 C11 C10 -8.2(8)
C14 N3 C11 C12 -3.0(6)
Co1 N3 C11 C12 179.7(4)
C10 C11 C12 C13 -168.0(6)
N3 C11 C12 C13 4.0(7)
C11 C12 C13 C14 -3.2(7)
C11 N3 C14 C15 176.3(6)
Co1 N3 C14 C15 -6.4(8)
C11 N3 C14 C13 1.0(6)
Co1 N3 C14 C13 178.3(4)
C12 C13 C14 C15 -173.8(6)
C12 C13 C14 N3 1.5(7)
N3 C14 C15 C16 -10.2(9)
C13 C14 C15 C16 164.4(6)
N3 C14 C15 C54 166.7(5)
C13 C14 C15 C54 -18.8(9)
C14 C15 C16 N4 11.8(10)
C54 C15 C16 N4 -165.0(5)
C14 C15 C16 C17 -161.8(6)
C54 C15 C16 C17 21.5(9)
C19 N4 C16 C15 -177.6(6)
Co1 N4 C16 C15 3.2(9)
C19 N4 C16 C17 -3.1(7)
Co1 N4 C16 C17 177.6(4)
C15 C16 C17 C18 174.4(6)
N4 C16 C17 C18 0.0(7)
C16 C17 C18 C19 3.0(7)
C16 N4 C19 C20 -169.7(6)
Co1 N4 C19 C20 9.6(8)
C16 N4 C19 C18 5.0(6)
Co1 N4 C19 C18 -175.7(4)
C17 C18 C19 N4 -5.2(7)
C17 C18 C19 C20 169.5(6)
N4 C19 C20 C1 5.9(9)
C18 C19 C20 C1 -168.0(6)
N4 C19 C20 C21 174.7(5)
C18 C19 C20 C21 0.8(9)
N1 C1 C20 C19 -6.5(9)
C2 C1 C20 C19 160.9(6)
N1 C1 C20 C21 -175.2(5)
C2 C1 C20 C21 -7.9(9)
C19 C20 C21 C22 -58.2(8)
C1 C20 C21 C22 111.2(7)
C19 C20 C21 C26 122.4(6)
C1 C20 C21 C26 -68.2(8)
C26 C21 C22 C23 -0.6(10)
C20 C21 C22 C23 -179.9(6)
C21 C22 C23 C24 -0.4(11)
C22 C23 C24 C25 0.3(10)
C22 C23 C24 N5 -179.0(6)
O3 N5 C24 C25 168.9(6)
O4 N5 C24 C25 -8.7(9)
O3 N5 C24 C23 -11.8(9)
O4 N5 C24 C23 170.6(6)
C23 C24 C25 C26 0.7(10)
N5 C24 C25 C26 180.0(6)
C24 C25 C26 C21 -1.6(9)
C22 C21 C26 C25 1.6(9)
C20 C21 C26 C25 -179.1(6)
C9 C10 C27 C28 -91.6(9)
C11 C10 C27 C28 75.3(9)
C9 C10 C27 C32 87.8(8)
C11 C10 C27 C32 -105.2(8)
C32 C27 C28 C29 -1.5(15)
C10 C27 C28 C29 178.0(10)
C27 C28 C29 C30 -1.3(17)
C28 C29 C30 C31 4.3(16)
C28 C29 C30 N6 -179.3(9)
O5 N6 C30 C31 -14.1(10)
O6 N6 C30 C31 166.1(7)
O5 N6 C30 C29 169.5(8)
O6 N6 C30 C29 -10.3(10)
C29 C30 C31 C32 -4.3(14)
N6 C30 C31 C32 179.4(8)
C28 C27 C32 C31 1.5(14)
C10 C27 C32 C31 -178.0(8)
C30 C31 C32 C27 1.4(15)
C4 C5 C33 C34 80.1(8)
C6 C5 C33 C34 -106.7(7)
C4 C5 C33 C38 -104.6(7)
C6 C5 C33 C38 68.6(8)
C38 C33 C34 C35 3.7(10)
C5 C33 C34 C35 179.0(6)
C33 C34 C35 C36 -2.2(10)
C33 C34 C35 C39 179.9(7)
C34 C35 C36 C37 -0.4(11)
C39 C35 C36 C37 177.6(8)
C35 C36 C37 C38 1.1(14)
C36 C37 C38 O1 -178.2(9)
C36 C37 C38 C33 0.5(14)
C43 O1 C38 C37 -65(2)
C43' O1 C38 C37 -29(2)
C43 O1 C38 C33 116.3(17)
C43' O1 C38 C33 152.0(16)
C34 C33 C38 C37 -2.8(11)
C5 C33 C38 C37 -178.5(8)
C34 C33 C38 O1 176.0(7)
C5 C33 C38 O1 0.3(10)
C36 C35 C39 C42 126.6(9)
C34 C35 C39 C42 -55.6(10)
C36 C35 C39 C41 2.5(11)
C34 C35 C39 C41 -179.7(7)
C36 C35 C39 C40 -115.3(9)
C34 C35 C39 C40 62.6(9)
C38 O1 C43 C44 178.2(19)
C43' O1 C43 C44 80(5)
C43 O1 C43' C44' -49(4)
C38 O1 C43' C44' -151(3)
O1 C43 C44 C45 -5(4)
O1 C43' C44' C45' -42(6)
C43 C44 C45 C46 137(4)
C43' C44' C45' C46' -155(5)
C44 C45 C46 C47 69(4)
C44' C45' C46' C47' -29(8)
C45 C46 C47 C48 -178(2)
C45' C46' C47' C48' -164(4)
C48' O2 C48 C47 76(3)
C49 O2 C48 C47 -175.4(10)
C46 C47 C48 O2 52(3)
C49 O2 C48' C47' 159.5(13)
C48 O2 C48' C47' -108(4)
C46' C47' C48' O2 69(3)
C48' O2 C49 C54 -176(2)
C48 O2 C49 C54 144.8(11)
C48' O2 C49 C50 2(2)
C48 O2 C49 C50 -36.6(14)
C54 C49 C50 C51 1.0(11)
O2 C49 C50 C51 -177.6(7)
C49 C50 C51 C52 -0.9(11)
C50 C51 C52 C53 -0.4(10)
C50 C51 C52 C55 178.0(7)
C51 C52 C53 C54 1.5(10)
C55 C52 C53 C54 -176.8(6)
O2 C49 C54 C53 178.8(6)
C50 C49 C54 C53 0.1(10)
O2 C49 C54 C15 -2.9(9)
C50 C49 C54 C15 178.4(6)
C52 C53 C54 C49 -1.4(10)
C52 C53 C54 C15 -179.7(6)
C16 C15 C54 C49 107.7(7)
C14 C15 C54 C49 -69.3(8)
C16 C15 C54 C53 -74.0(8)
C14 C15 C54 C53 109.0(7)
C53 C52 C55 C57 -128.6(7)
C51 C52 C55 C57 53.2(9)
C53 C52 C55 C56 110.9(8)
C51 C52 C55 C56 -67.3(9)
C53 C52 C55 C58 -8.5(9)
C51 C52 C55 C58 173.2(6)

loop_
_platon_squeeze_void_nr
_platon_squeeze_void_average_x
_platon_squeeze_void_average_y
_platon_squeeze_void_average_z
_platon_squeeze_void_volume
_platon_squeeze_void_count_electrons
_platon_squeeze_void_content
1 0.197 0.303 0.000 727 253 ' '
